data_9010663
loop_
_publ_author_name
'Grice, J. D.'
'Rowe, R.'
'Poirier, G.'
'Wight, Q.'

_publ_section_title
;
 Tundrite-(Ce) from Mount Saint-Hilaire, Quebec: Crystal-structure
 analysis and species characterization
;
_journal_name_full 'The Canadian Mineralogist'
_journal_page_first 413
_journal_page_last 422
_journal_paper_doi 10.3749/canmin.46.2.413
_journal_volume 46
_journal_year 2008
_chemical_compound_source 'Mount Saint-Hilaire, Quebec, Canada'
_chemical_formula_sum
;C2 H0.25 Ca0.039 Ce1.03 La0.621 Na1.906 Nb0.109 Nd0.229 O12.11 Pr0.081 Si
 Sm0.014 Ti0.875
;
_chemical_name_mineral Tundrite-(Ce)
_space_group_IT_number 2
_symmetry_space_group_name_Hall '-P 1'
_symmetry_space_group_name_H-M 'P -1'
_cell_angle_alpha 99.981
_cell_angle_beta 70.791
_cell_angle_gamma 100.947
_cell_formula_units_Z 2
_cell_length_a 7.5760
_cell_length_b 13.9252
_cell_length_c 5.0290
_cell_volume 488.363
_database_code_amcsd 0006184
_exptl_crystal_density_diffrn 4.221
_cod_original_formula_sum
;Ce1.03 La.621 Nd.229 Pr.081 Sm.014 Na1.906 Ca.039 Ti.875 Nb.109 Si C2 O12.11
 H.25
;
_cod_database_code 9010663

loop_
_space_group_symop_operation_xyz
x,y,z
-x,-y,-z

loop_
_atom_site_aniso_label
_atom_site_aniso_U_11
_atom_site_aniso_U_22
_atom_site_aniso_U_33
_atom_site_aniso_U_12
_atom_site_aniso_U_13
_atom_site_aniso_U_23
Ce1 0.01040 0.01190 0.00770 0.00036 -0.00438 0.00224
Ce2 0.01120 0.01420 0.00620 0.00402 -0.00127 0.00148
La2 0.01120 0.01420 0.00620 0.00402 -0.00127 0.00148
Nd2 0.01120 0.01420 0.00620 0.00402 -0.00127 0.00148
Pr2 0.01120 0.01420 0.00620 0.00402 -0.00127 0.00148
Sm2 0.01120 0.01420 0.00620 0.00402 -0.00127 0.00148
Na1 0.03900 0.01200 0.01400 0.00100 0.01100 -0.00220
Na2 0.03000 0.03200 0.02700 0.00680 -0.00830 -0.00010
Ca2 0.03000 0.03200 0.02700 0.00680 -0.00830 -0.00010
Na3 0.04900 0.01900 0.01400 -0.01000 -0.01200 0.00300
Ti 0.01300 0.01330 0.00970 0.00200 -0.00370 0.00080
Nb 0.01300 0.01330 0.00970 0.00200 -0.00370 0.00080
Si 0.00960 0.01140 0.00510 0.00180 -0.00290 0.00080
C1 0.01500 0.01400 0.01300 0.00500 -0.00400 0.00100
C2 0.01000 0.01600 0.01000 0.00100 -0.00100 0.00300
O1 0.00900 0.01100 0.00900 0.00130 -0.00340 0.00120
O2 0.01200 0.01400 0.00700 0.00400 -0.00300 -0.00070
O3 0.00900 0.01300 0.00900 -0.00020 -0.00300 0.00210
O4 0.01300 0.01500 0.00700 0.00300 -0.00260 0.00300
O5 0.01200 0.01200 0.00800 0.00000 -0.00400 0.00220
O6 0.01500 0.01100 0.00700 0.00500 -0.00100 0.00250
O7 0.02700 0.01900 0.01700 -0.00200 -0.00700 0.00900
O8 0.02500 0.02800 0.02100 -0.00100 -0.00900 -0.01000
O9 0.02800 0.01600 0.01300 0.00300 -0.00900 0.00400
O10 0.02600 0.02000 0.01400 0.00300 -0.01100 -0.00300
O11 0.01400 0.01700 0.01200 -0.00100 -0.00600 0.00300
O12 0.01400 0.01400 0.01100 0.00400 -0.00300 0.00000

loop_
_atom_site_label
_atom_site_fract_x
_atom_site_fract_y
_atom_site_fract_z
_atom_site_occupancy
_atom_site_U_iso_or_equiv
_atom_site_type_symbol
_atom_site_attached_hydrogens
Ce1 0.65730 0.77970 0.59520 1.00000 0.00968 Ce 0
Ce2 0.21950 0.77840 0.31190 0.03000 0.01052 Ce 0
La2 0.21950 0.77840 0.31190 0.62100 0.01052 La 0
Nd2 0.21950 0.77840 0.31190 0.22900 0.01052 Nd 0
Pr2 0.21950 0.77840 0.31190 0.08100 0.01052 Pr 0
Sm2 0.21950 0.77840 0.31190 0.01400 0.01052 Sm 0
Na1 0.00000 0.00000 0.50000 1.00000 0.02120 Na 0
Na2 0.13750 0.47190 0.17590 0.90600 0.02990 Na 0
Ca2 0.13750 0.47190 0.17590 0.03900 0.02990 Ca 0
Na3 0.50000 0.50000 0.50000 1.00000 0.02860 Na 0
Ti 0.60840 0.99963 0.19570 0.87500 0.01200 Ti 0
Nb 0.60840 0.99963 0.19570 0.10900 0.01200 Nb 0
Si 0.96220 0.85797 0.91290 1.00000 0.00850 Si 0
C1 0.79210 0.35460 0.23740 1.00000 0.01360 C 0
C2 0.60110 0.65200 0.06010 1.00000 0.01250 C 0
O1 0.93390 0.75550 0.70840 1.00000 0.00970 O 0
O2 0.79390 0.91730 0.91170 1.00000 0.01090 O 0
O3 0.16290 0.91610 0.72600 1.00000 0.01070 O 0
O4 0.95750 0.84370 0.22690 1.00000 0.01150 O 0
O5 0.40700 0.91790 0.06630 1.00000 0.01100 O 0
O6 0.55070 0.91910 0.49700 1.00000 0.01150 O 0
O7 0.87180 0.38110 0.98890 1.00000 0.02120 O 0
O8 0.80800 0.40680 0.46290 1.00000 0.02650 O 0
O9 0.33280 0.37740 0.76770 1.00000 0.01780 O 0
O10 0.40230 0.39390 0.17620 1.00000 0.01950 O 0
O11 0.30720 0.73340 0.74630 1.00000 0.01430 O 0
O12 0.54620 0.73920 0.13370 1.00000 0.01300 O 0
O-H13 0.77900 0.78100 0.03300 0.11000 0.03000 O 1
H5 0.27000 0.90000 0.19000 0.07000 0.03000 H 0
H6 0.53000 0.86000 0.65000 0.07000 0.03000 H 0

loop_
_cod_changelog_entry_id
_cod_changelog_entry_author
_cod_changelog_entry_date
_cod_changelog_entry_text
1
;cod-tools version 3.8.0
Id: cif_guess_AMCSD_atom_types 9581 2023-05-17 12:35:41Z saulius
;
2023-05-18T11:41:15+03:00
;Derived atom types and hydrogen counts
from atom names that follow the AMCSD naming convention
(Wat == water, O-H == hydroxyl).
;

loop_
_cod_related_entry_id
_cod_related_entry_database
_cod_related_entry_code
1 AMCSD 0006184
